data_7027614
loop_
_publ_author_name
'Hesek, Dusan'
'Inoue, Yoshihisa'
'Everitt, Simon R. L.'
'Ishida, Hitoshi'
'Kunieda, Mieko'
'Drew, Michael G. B.'

_publ_section_title
;
 Preparation and structural elucidation of novel cis ruthenium(II)
 bis(bipyridine) sulfoxide complexes&#x200A;&#x2020;
;
_journal_issue 21
_journal_name_full 'Journal of the Chemical Society, Dalton Transactions'
_journal_page_first 3701
_journal_paper_doi 10.1039/a904862f
_journal_year 1999
_chemical_formula_sum 'C22 H26 Cl I N4 O3 Ru S'
_chemical_formula_weight 689.95
_chemical_name_systematic
; 
 ? 
;
_space_group_IT_number 2
_symmetry_cell_setting triclinic
_symmetry_space_group_name_Hall '-P 1'
_symmetry_space_group_name_H-M 'P -1'
_atom_sites_solution_hydrogens geom
_atom_sites_solution_primary direct
_atom_sites_solution_secondary difmap
_audit_creation_method SHELXL-97
_cell_angle_alpha 79.83(2)
_cell_angle_beta 76.820(18)
_cell_angle_gamma 72.490(15)
_cell_formula_units_Z 2
_cell_length_a 8.1710(17)
_cell_length_b 10.372(3)
_cell_length_c 16.133(3)
_cell_measurement_reflns_used 25
_cell_measurement_temperature 293(2)
_cell_measurement_theta_max 15.0
_cell_measurement_theta_min 14.1
_cell_volume 1261.0(5)
_computing_cell_refinement 'Rigaku/AFC Diffractometer Control'
_computing_data_collection 'Rigaku/AFC Diffractometer Control'
_computing_data_reduction teXsan
_computing_molecular_graphics 'Platon (Spek, 1994)'
_computing_structure_refinement 'SHELXL-97 (Sheldrick, 1997)'
_computing_structure_solution 'SHELXS-97 (Sheldrick, 1990)'
_diffrn_ambient_temperature 293(2)
_diffrn_measured_fraction_theta_full 0.983
_diffrn_measured_fraction_theta_max 0.983
_diffrn_measurement_device_type 'Rigaku AFC7R'
_diffrn_measurement_method 'omega2 scan'
_diffrn_radiation_monochromator graphite
_diffrn_radiation_source 'fine-focus sealed tube'
_diffrn_radiation_type MoK\a
_diffrn_radiation_wavelength 0.71073
_diffrn_reflns_av_R_equivalents 0.0276
_diffrn_reflns_av_sigmaI/netI 0.0394
_diffrn_reflns_limit_h_max 10
_diffrn_reflns_limit_h_min -10
_diffrn_reflns_limit_k_max 13
_diffrn_reflns_limit_k_min -13
_diffrn_reflns_limit_l_max 21
_diffrn_reflns_limit_l_min -21
_diffrn_reflns_number 12650
_diffrn_reflns_theta_full 27.80
_diffrn_reflns_theta_max 27.80
_diffrn_reflns_theta_min 2.58
_diffrn_standards_decay_% 0.06
_diffrn_standards_interval_count 150
_diffrn_standards_number 3
_exptl_absorpt_coefficient_mu 2.066
_exptl_absorpt_correction_type none
_exptl_crystal_colour red
_exptl_crystal_density_diffrn 1.817
_exptl_crystal_density_method 'not measured'
_exptl_crystal_description parallelopiped
_exptl_crystal_F_000 680
_exptl_crystal_size_max 0.72
_exptl_crystal_size_mid 0.42
_exptl_crystal_size_min 0.10
_refine_diff_density_max 1.407
_refine_diff_density_min -1.779
_refine_diff_density_rms 0.136
_refine_ls_extinction_coef 0.0008(5)
_refine_ls_extinction_expression Fc^*^=kFc[1+0.001xFc^2^\l^3^/sin(2\q)]^-1/4^
_refine_ls_extinction_method SHELXL
_refine_ls_goodness_of_fit_ref 1.085
_refine_ls_hydrogen_treatment mixed
_refine_ls_matrix_type full
_refine_ls_number_parameters 301
_refine_ls_number_reflns 5871
_refine_ls_number_restraints 0
_refine_ls_restrained_S_all 1.085
_refine_ls_R_factor_all 0.0452
_refine_ls_R_factor_gt 0.0387
_refine_ls_shift/su_max 0.001
_refine_ls_shift/su_mean 0.000
_refine_ls_structure_factor_coef Fsqd
_refine_ls_weighting_details 'w=1/[\s^2^(Fo^2^)+(0.0613P)^2^+1.3100P] where P=(Fo^2^+2Fc^2^)/3'
_refine_ls_weighting_scheme calc
_refine_ls_wR_factor_gt 0.1022
_refine_ls_wR_factor_ref 0.1115
_reflns_number_gt 5153
_reflns_number_total 5871
_reflns_threshold_expression >2sigma(I)
_cod_data_source_file 904862fsup1.cif
_cod_data_source_block 2.I
_cod_depositor_comments
;
The following automatic conversions were performed:

'_refine_ls_weighting_scheme' value 'calc
w=1/[\s^2^(Fo^2^)+(0.0613P)^2^+1.3100P] where P=(Fo^2^+2Fc^2^)/3' was
changed to 'calc'. New tag '_refine_ls_weighting_details' was
created. The value of the new tag was set to
'w=1/[\s^2^(Fo^2^)+(0.0613P)^2^+1.3100P] where P=(Fo^2^+2Fc^2^)/3'.

Automatic conversion script
Id: cif_fix_values 3143 2015-03-26 13:38:13Z robertas 
;
_cod_original_sg_symbol_H-M P-1
_cod_database_code 7027614

loop_
_symmetry_equiv_pos_as_xyz
'x, y, z'
'-x, -y, -z'

loop_
_atom_site_label
_atom_site_type_symbol
_atom_site_fract_x
_atom_site_fract_y
_atom_site_fract_z
_atom_site_U_iso_or_equiv
_atom_site_adp_type
_atom_site_occupancy
_atom_site_calc_flag
_atom_site_refinement_flags
Ru1 Ru 0.39370(3) 0.32518(2) 0.287475(15) 0.02611(9) Uani 1 d .
S1 S 0.21333(11) 0.49232(8) 0.21524(5) 0.03393(18) Uani 1 d .
O1 O 0.1495(4) 0.6281(3) 0.2464(2) 0.0536(7) Uani 1 d .
C1 C 0.3016(7) 0.5244(5) 0.1062(3) 0.0623(12) Uani 1 d .
H1A H 0.3329 0.4423 0.0797 0.075 Uiso 1 calc R
H1B H 0.4036 0.5552 0.1008 0.075 Uiso 1 calc R
H1C H 0.2165 0.5932 0.0786 0.075 Uiso 1 calc R
C2 C 0.0253(6) 0.4472(5) 0.2062(4) 0.0653(14) Uani 1 d .
H2A H -0.0376 0.4256 0.2625 0.078 Uiso 1 calc R
H2B H 0.0605 0.3695 0.1752 0.078 Uiso 1 calc R
H2C H -0.0486 0.5222 0.1762 0.078 Uiso 1 calc R
Cl1 Cl 0.17303(12) 0.36398(10) 0.41437(6) 0.0447(2) Uani 1 d .
NA1 N 0.5137(4) 0.4489(3) 0.32668(18) 0.0318(5) Uani 1 d .
CA6 C 0.5014(5) 0.5808(4) 0.3009(3) 0.0409(8) Uani 1 d .
HA6 H 0.4373 0.6245 0.2582 0.049 Uiso 1 calc R
CA5 C 0.5800(6) 0.6549(4) 0.3350(3) 0.0555(11) Uani 1 d .
HA5 H 0.5702 0.7461 0.3148 0.067 Uiso 1 calc R
CA4 C 0.6715(7) 0.5929(5) 0.3982(4) 0.0620(12) Uani 1 d .
HA4 H 0.7230 0.6416 0.4228 0.074 Uiso 1 calc R
CA3 C 0.6871(6) 0.4569(4) 0.4255(3) 0.0483(9) Uani 1 d .
HA3 H 0.7488 0.4130 0.4691 0.058 Uiso 1 calc R
CA2 C 0.6103(4) 0.3862(4) 0.3877(2) 0.0348(7) Uani 1 d .
CB2 C 0.6337(4) 0.2389(3) 0.4079(2) 0.0336(6) Uani 1 d .
CB3 C 0.7354(5) 0.1569(4) 0.4657(3) 0.0473(9) Uani 1 d .
HB3 H 0.7836 0.1955 0.4988 0.057 Uiso 1 calc R
CB4 C 0.7642(6) 0.0181(5) 0.4736(3) 0.0552(10) Uani 1 d .
HB4 H 0.8319 -0.0380 0.5120 0.066 Uiso 1 calc R
CB5 C 0.6927(6) -0.0369(4) 0.4245(3) 0.0555(11) Uani 1 d .
HB5 H 0.7136 -0.1308 0.4280 0.067 Uiso 1 calc R
CB6 C 0.5899(5) 0.0482(4) 0.3700(3) 0.0449(8) Uani 1 d .
HB6 H 0.5399 0.0107 0.3373 0.054 Uiso 1 calc R
NB1 N 0.5585(3) 0.1839(3) 0.36231(18) 0.0321(5) Uani 1 d .
ND1 N 0.3067(4) 0.1774(3) 0.25311(18) 0.0326(5) Uani 1 d .
CD6 C 0.1667(5) 0.1335(4) 0.2942(3) 0.0434(8) Uani 1 d .
HD6 H 0.0979 0.1743 0.3420 0.052 Uiso 1 calc R
CD5 C 0.1206(7) 0.0313(5) 0.2689(4) 0.0632(12) Uani 1 d .
HD5 H 0.0225 0.0042 0.2987 0.076 Uiso 1 calc R
CD4 C 0.2222(8) -0.0292(5) 0.1991(4) 0.0690(14) Uani 1 d .
HD4 H 0.1940 -0.0984 0.1805 0.083 Uiso 1 calc R
CD3 C 0.3672(6) 0.0129(4) 0.1562(3) 0.0537(10) Uani 1 d .
HD3 H 0.4376 -0.0276 0.1086 0.064 Uiso 1 calc R
CD2 C 0.4068(4) 0.1165(3) 0.1851(2) 0.0345(7) Uani 1 d .
CC2 C 0.5604(4) 0.1673(3) 0.1457(2) 0.0331(6) Uani 1 d .
CC3 C 0.6834(6) 0.1142(4) 0.0769(3) 0.0470(9) Uani 1 d .
HC3 H 0.6720 0.0430 0.0528 0.056 Uiso 1 calc R
CC4 C 0.8237(5) 0.1686(4) 0.0447(3) 0.0510(10) Uani 1 d .
HC4 H 0.9074 0.1345 -0.0015 0.061 Uiso 1 calc R
CC5 C 0.8384(5) 0.2735(5) 0.0815(3) 0.0500(9) Uani 1 d .
HC5 H 0.9321 0.3109 0.0606 0.060 Uiso 1 calc R
CC6 C 0.7124(5) 0.3223(4) 0.1497(2) 0.0416(8) Uani 1 d .
HC6 H 0.7216 0.3940 0.1743 0.050 Uiso 1 calc R
NC1 N 0.5763(3) 0.2693(3) 0.18200(17) 0.0311(5) Uani 1 d .
I2 I 0.71025(4) 0.71220(3) 0.057705(18) 0.05167(11) Uani 1 d .
O100 O -0.1536(7) 0.8540(5) 0.2151(4) 0.1047(17) Uani 1 d .
O200 O -0.0758(5) 0.2761(4) 0.5910(2) 0.0646(8) Uani 1 d .

loop_
_atom_site_aniso_label
_atom_site_aniso_U_11
_atom_site_aniso_U_22
_atom_site_aniso_U_33
_atom_site_aniso_U_23
_atom_site_aniso_U_13
_atom_site_aniso_U_12
Ru1 0.02648(14) 0.03086(14) 0.02437(14) -0.00124(9) -0.00778(9) -0.01166(9)
S1 0.0368(4) 0.0363(4) 0.0327(4) -0.0019(3) -0.0166(3) -0.0095(3)
O1 0.0621(17) 0.0427(14) 0.0585(18) -0.0142(13) -0.0320(15) 0.0021(12)
C1 0.084(3) 0.062(3) 0.038(2) 0.0086(19) -0.023(2) -0.015(2)
C2 0.050(2) 0.063(3) 0.096(4) 0.006(3) -0.045(3) -0.019(2)
Cl1 0.0399(4) 0.0614(5) 0.0317(4) -0.0073(4) -0.0016(3) -0.0151(4)
NA1 0.0327(13) 0.0340(13) 0.0340(14) -0.0041(10) -0.0111(10) -0.0132(10)
CA6 0.0469(19) 0.0393(17) 0.0435(19) 0.0006(14) -0.0186(15) -0.0176(15)
CA5 0.063(3) 0.0404(19) 0.076(3) -0.0032(19) -0.026(2) -0.0252(18)
CA4 0.071(3) 0.058(2) 0.079(3) -0.012(2) -0.037(3) -0.030(2)
CA3 0.055(2) 0.052(2) 0.051(2) -0.0060(17) -0.0301(19) -0.0176(18)
CA2 0.0310(15) 0.0423(17) 0.0348(16) -0.0053(13) -0.0107(12) -0.0118(13)
CB2 0.0300(14) 0.0414(16) 0.0308(15) -0.0025(13) -0.0094(12) -0.0102(12)
CB3 0.047(2) 0.055(2) 0.043(2) 0.0030(17) -0.0236(17) -0.0130(17)
CB4 0.053(2) 0.055(2) 0.054(2) 0.0121(19) -0.0261(19) -0.0068(18)
CB5 0.062(3) 0.0348(18) 0.069(3) 0.0080(18) -0.028(2) -0.0084(17)
CB6 0.050(2) 0.0368(17) 0.051(2) -0.0005(15) -0.0191(17) -0.0117(15)
NB1 0.0315(13) 0.0351(13) 0.0302(13) 0.0014(10) -0.0093(10) -0.0102(10)
ND1 0.0339(13) 0.0357(13) 0.0325(13) -0.0012(11) -0.0091(11) -0.0149(11)
CD6 0.0393(17) 0.053(2) 0.044(2) -0.0022(16) -0.0041(15) -0.0254(16)
CD5 0.063(3) 0.070(3) 0.073(3) -0.008(2) -0.005(2) -0.048(2)
CD4 0.083(3) 0.067(3) 0.079(4) -0.022(3) -0.008(3) -0.050(3)
CD3 0.065(3) 0.049(2) 0.058(3) -0.0188(19) -0.010(2) -0.026(2)
CD2 0.0370(16) 0.0325(15) 0.0370(17) -0.0028(13) -0.0102(13) -0.0123(13)
CC2 0.0331(15) 0.0349(15) 0.0317(15) -0.0013(12) -0.0075(12) -0.0100(12)
CC3 0.055(2) 0.0439(19) 0.041(2) -0.0109(16) -0.0026(17) -0.0125(17)
CC4 0.044(2) 0.059(2) 0.039(2) -0.0057(17) 0.0067(16) -0.0095(17)
CC5 0.0380(18) 0.068(3) 0.045(2) -0.0019(18) 0.0006(15) -0.0240(18)
CC6 0.0359(17) 0.055(2) 0.0385(18) -0.0039(15) -0.0029(14) -0.0237(15)
NC1 0.0301(12) 0.0372(13) 0.0281(13) -0.0010(10) -0.0058(10) -0.0137(10)
I2 0.04979(17) 0.05245(18) 0.05079(18) -0.00544(12) -0.00638(12) -0.01351(12)
O100 0.113(4) 0.067(2) 0.146(5) -0.013(3) -0.068(4) -0.010(2)
O200 0.069(2) 0.071(2) 0.057(2) -0.0144(16) -0.0096(16) -0.0210(17)

loop_
_atom_type_symbol
_atom_type_description
_atom_type_scat_dispersion_real
_atom_type_scat_dispersion_imag
_atom_type_scat_source
C C 0.0033 0.0016 'International Tables Vol C Tables 4.2.6.8 and 6.1.1.4'
H H 0.0000 0.0000 'International Tables Vol C Tables 4.2.6.8 and 6.1.1.4'
Cl Cl 0.1484 0.1585 'International Tables Vol C Tables 4.2.6.8 and 6.1.1.4'
Ru Ru -1.2594 0.8363 'International Tables Vol C Tables 4.2.6.8 and 6.1.1.4'
S S 0.1246 0.1234 'International Tables Vol C Tables 4.2.6.8 and 6.1.1.4'
O O 0.0106 0.0060 'International Tables Vol C Tables 4.2.6.8 and 6.1.1.4'
N N 0.0061 0.0033 'International Tables Vol C Tables 4.2.6.8 and 6.1.1.4'
I I -0.4742 1.8119 'International Tables Vol C Tables 4.2.6.8 and 6.1.1.4'

loop_
_geom_angle_atom_site_label_1
_geom_angle_atom_site_label_2
_geom_angle_atom_site_label_3
_geom_angle
NC1 Ru1 ND1 78.90(11)
NC1 Ru1 NA1 97.70(11)
ND1 Ru1 NA1 171.12(11)
NC1 Ru1 NB1 88.43(11)
ND1 Ru1 NB1 93.15(11)
NA1 Ru1 NB1 78.49(11)
NC1 Ru1 S1 95.16(8)
ND1 Ru1 S1 91.64(8)
NA1 Ru1 S1 96.85(8)
NB1 Ru1 S1 174.50(8)
NC1 Ru1 Cl1 173.04(8)
ND1 Ru1 Cl1 94.86(8)
NA1 Ru1 Cl1 88.03(9)
NB1 Ru1 Cl1 88.86(8)
S1 Ru1 Cl1 88.04(4)
O1 S1 C1 104.5(2)
O1 S1 C2 106.4(2)
C1 S1 C2 99.9(3)
O1 S1 Ru1 117.93(12)
C1 S1 Ru1 113.63(17)
C2 S1 Ru1 112.60(16)
CA6 NA1 CA2 117.8(3)
CA6 NA1 Ru1 127.9(2)
CA2 NA1 Ru1 114.3(2)
NA1 CA6 CA5 122.8(3)
CA4 CA5 CA6 119.2(4)
CA5 CA4 CA3 119.2(4)
CA4 CA3 CA2 119.4(4)
NA1 CA2 CA3 121.5(3)
NA1 CA2 CB2 115.8(3)
CA3 CA2 CB2 122.7(3)
NB1 CB2 CB3 120.5(3)
NB1 CB2 CA2 115.6(3)
CB3 CB2 CA2 123.8(3)
CB4 CB3 CB2 119.3(4)
CB5 CB4 CB3 119.6(4)
CB6 CB5 CB4 119.0(4)
NB1 CB6 CB5 122.3(4)
CB6 NB1 CB2 119.2(3)
CB6 NB1 Ru1 126.2(2)
CB2 NB1 Ru1 114.6(2)
CD2 ND1 CD6 117.9(3)
CD2 ND1 Ru1 115.3(2)
CD6 ND1 Ru1 126.7(3)
ND1 CD6 CD5 123.3(4)
CD4 CD5 CD6 118.4(4)
CD3 CD4 CD5 119.5(4)
CD4 CD3 CD2 119.2(4)
ND1 CD2 CD3 121.6(3)
ND1 CD2 CC2 114.4(3)
CD3 CD2 CC2 123.9(4)
CC3 CC2 CD2 123.4(3)
CC3 CC2 NC1 121.2(3)
CD2 CC2 NC1 115.5(3)
CC2 CC3 CC4 119.0(4)
CC5 CC4 CC3 119.6(4)
CC4 CC5 CC6 119.0(4)
NC1 CC6 CC5 121.9(4)
CC6 NC1 CC2 119.4(3)
CC6 NC1 Ru1 124.8(2)
CC2 NC1 Ru1 115.8(2)

loop_
_geom_bond_atom_site_label_1
_geom_bond_atom_site_label_2
_geom_bond_distance
Ru1 NC1 2.032(3)
Ru1 ND1 2.073(3)
Ru1 NA1 2.082(3)
Ru1 NB1 2.085(3)
Ru1 S1 2.2512(10)
Ru1 Cl1 2.4032(11)
S1 O1 1.482(3)
S1 C1 1.756(5)
S1 C2 1.777(4)
NA1 CA6 1.338(4)
NA1 CA2 1.354(4)
CA6 CA5 1.383(5)
CA5 CA4 1.356(7)
CA4 CA3 1.378(6)
CA3 CA2 1.384(5)
CA2 CB2 1.467(5)
CB2 NB1 1.345(4)
CB2 CB3 1.390(5)
CB3 CB4 1.375(6)
CB4 CB5 1.365(7)
CB5 CB6 1.369(5)
CB6 NB1 1.340(5)
ND1 CD2 1.341(5)
ND1 CD6 1.347(4)
CD6 CD5 1.377(6)
CD5 CD4 1.364(8)
CD4 CD3 1.380(7)
CD3 CD2 1.389(5)
CD2 CC2 1.474(5)
CC2 CC3 1.385(5)
CC2 NC1 1.348(4)
CC3 CC4 1.384(6)
CC4 CC5 1.374(7)
CC5 CC6 1.376(6)
CC6 NC1 1.347(4)
